data_7045613
loop_
_publ_author_name
'Lano\"e, Pierre-Henri'
'Chan, Jonny'
'Grou\'e, Antoine'
'Gontard, Geoffrey'
'Jutand, Anny'
'Rager, Marie-Noelle'
'Armaroli, Nicola'
'Monti, Filippo'
'Barbieri, Andrea'
'Amouri, Hani'

_publ_section_title
;
 Cyclometalated N-heterocyclic carbene iridium(iii) complexes with
 naphthalimide chromophores: a novel class of phosphorescent heteroleptic
 compounds.
;
_journal_issue 10
_journal_name_full 'Dalton transactions (Cambridge, England : 2003)'
_journal_page_first 3440
_journal_page_last 3451
_journal_paper_doi 10.1039/c7dt04369d
_journal_volume 47
_journal_year 2018
_chemical_formula_moiety 'C42 H30 F4 Ir N5 O2'
_chemical_formula_sum 'C42 H30 F4 Ir N5 O2'
_chemical_formula_weight 904.91
_space_group_crystal_system triclinic
_space_group_IT_number 2
_space_group_name_Hall '-P 1'
_space_group_name_H-M_alt 'P -1'
_symmetry_space_group_name_Hall '-P 1'
_symmetry_space_group_name_H-M 'P -1'
_atom_sites_solution_hydrogens geom
_atom_sites_solution_primary dual
_atom_sites_solution_secondary difmap
_audit_creation_method SHELXL-2017/1
_audit_update_record
;
2017-09-05 deposited with the CCDC.
2018-01-24 downloaded from the CCDC.
;
_cell_angle_alpha 93.720(3)
_cell_angle_beta 104.970(3)
_cell_angle_gamma 96.521(3)
_cell_formula_units_Z 4
_cell_length_a 14.8872(7)
_cell_length_b 16.5821(7)
_cell_length_c 18.9038(8)
_cell_measurement_reflns_used 9881
_cell_measurement_temperature 200(1)
_cell_measurement_theta_max 66.40
_cell_measurement_theta_min 2.44
_cell_volume 4457.4(3)
_computing_cell_refinement 'Bruker SAINT'
_computing_data_collection 'Bruker APEX2'
_computing_data_reduction 'Bruker SAINT'
_computing_molecular_graphics 'SXGRAPH (Farrugia, 2012)'
_computing_publication_material 'WinGX publication routines (Farrugia, 2012)'
_computing_structure_refinement 'SHELXL-2017/1 (Sheldrick, 2017)'
_computing_structure_solution 'SHELXT-2014/5 (Sheldrick, 2014)'
_diffrn_ambient_temperature 200(1)
_diffrn_detector_area_resol_mean 8.3333
_diffrn_measured_fraction_theta_full 0.998
_diffrn_measured_fraction_theta_max 0.996
_diffrn_measurement_device_type 'Bruker APEX-II CCD'
_diffrn_measurement_method '\f and \w scans'
_diffrn_radiation_source micro-source
_diffrn_radiation_type CuK\a
_diffrn_radiation_wavelength 1.54178
_diffrn_reflns_av_R_equivalents 0.0442
_diffrn_reflns_av_unetI/netI 0.0312
_diffrn_reflns_Laue_measured_fraction_full 0.998
_diffrn_reflns_Laue_measured_fraction_max 0.996
_diffrn_reflns_limit_h_max 17
_diffrn_reflns_limit_h_min -17
_diffrn_reflns_limit_k_max 19
_diffrn_reflns_limit_k_min -19
_diffrn_reflns_limit_l_max 22
_diffrn_reflns_limit_l_min -19
_diffrn_reflns_number 79873
_diffrn_reflns_point_group_measured_fraction_full 0.998
_diffrn_reflns_point_group_measured_fraction_max 0.996
_diffrn_reflns_theta_full 66.500
_diffrn_reflns_theta_max 66.689
_diffrn_reflns_theta_min 3.101
_exptl_absorpt_coefficient_mu 6.251
_exptl_absorpt_correction_T_max 0.891
_exptl_absorpt_correction_T_min 0.386
_exptl_absorpt_correction_type multi-scan
_exptl_absorpt_process_details
; 
R.H. Blessing, Acta Cryst. (1995), A51, 33-38
;
_exptl_crystal_colour yellow
_exptl_crystal_density_diffrn 1.348
_exptl_crystal_density_method 'not measured'
_exptl_crystal_description prism
_exptl_crystal_F_000 1784
_exptl_crystal_size_max 0.30
_exptl_crystal_size_mid 0.10
_exptl_crystal_size_min 0.05
_platon_squeeze_details
;
TITL shelx     P -1         R = 0.04
CELL   14.8872   16.5821   18.9038     93.72    104.97     96.52
SPGR P-1
C101 0.030 0.556 0.473 !       2.56 eA-3
C102 0.281 0.696 0.253 !       1.91 eA-3
C103 0.105 0.650 0.436 !       1.86 eA-3
C104 0.256 0.723 0.185 !       1.48 eA-3
C105 0.033 0.628 0.433 !       1.46 eA-3
C106 0.013 0.543 0.252 !       1.36 eA-3
Q107 0.640 0.312 0.328 !       1.33 eA-3
C108 0.054 0.556 0.305 !       1.28 eA-3
C109 0.015 0.992 0.025 !       1.25 eA-3
C110 0.889 0.470 0.075 !       1.23 eA-3
C111 0.080 0.960 0.073 !       1.22 eA-3
C112 0.087 0.929 0.081 !       1.21 eA-3
C113 0.076 0.904 0.110 !       1.21 eA-3
C114 0.864 0.440 0.042 !       1.20 eA-3
C115 0.044 0.648 0.337 !       1.16 eA-3
C116 0.965 0.504 0.169 !       1.13 eA-3
C117 0.023 0.946 0.081 !       1.09 eA-3
C118 0.037 0.914 0.102 !       1.07 eA-3
C119 0.934 0.484 0.126 !       1.07 eA-3
C120 0.955 0.466 0.146 !       1.04 eA-3
C121 0.045 0.924 0.032 !       1.00 eA-3
Q122 0.488 0.340 0.294 !       0.97 eA-3
Q123 0.575 0.345 0.309 !       0.94 eA-3
C124 0.903 0.389 0.082 !       0.92 eA-3
Q125 0.499 0.827 0.440 !       0.89 eA-3
C126 0.880 0.416 0.016 !       0.87 eA-3
C127 0.133 0.734 0.156 !       0.86 eA-3
C128 0.186 0.542 0.021 !       0.85 eA-3
C129 0.143 0.683 0.246 !       0.85 eA-3
C130 0.914 0.432 0.138 !       0.83 eA-3
C131 0.110 0.627 0.237 !       0.82 eA-3
Q132 0.714 0.343 0.062 !       0.80 eA-3
C133 0.146 0.657 0.205 !       0.80 eA-3
C134 0.861 0.328 0.105 !       0.80 eA-3
C135 0.884 0.570 0.045 !       0.80 eA-3
Q136 0.639 0.830 0.191 !       0.79 eA-3
Q137 0.566 0.809 0.177 !       0.79 eA-3
C138 0.173 0.661 0.078 !       0.76 eA-3
Q139 0.720 0.832 0.186 !       0.75 eA-3
C140 0.932 0.562 0.091 !       0.75 eA-3
C141 0.143 0.707 0.105 !       0.74 eA-3
C142 0.953 0.682 0.040 !       0.73 eA-3
C143 0.174 0.797 0.153 !       0.73 eA-3
C144 0.186 0.607 0.052 !       0.69 eA-3
C145 0.897 0.644 0.009 !       0.69 eA-3
Q146 0.623 0.821 0.247 !       0.67 eA-3
C147 0.105 0.610 0.315 !       0.67 eA-3
Q148 0.684 0.833 0.123 !       0.66 eA-3
Q149 0.715 0.815 0.239 !       0.65 eA-3
Q150 0.499 0.332 0.345 !       0.64 eA-3
C151 0.132 0.661 0.033 !       0.64 eA-3
Q152 0.568 0.856 0.139 !       0.64 eA-3
C153 0.917 0.612 0.037 !       0.63 eA-3
C154 0.136 0.426 0.016 !       0.63 eA-3
C155 0.953 0.735 0.025 !       0.62 eA-3
C156 0.982 0.564 0.130 !       0.62 eA-3
C157 0.999 0.539 0.124 !       0.61 eA-3
Q158 0.361 0.873 0.405 !       0.61 eA-3
C159 0.045 0.679 0.012 !       0.60 eA-3
Q160 0.577 0.342 0.247 !       0.60 eA-3
Q161 0.622 0.298 0.287 !       0.60 eA-3
Q162 0.575 0.347 0.374 !       0.58 eA-3
C163 0.009 0.779 0.064 !       0.58 eA-3
C164 0.088 0.786 0.095 !       0.57 eA-3
Q165 0.153 1.007 0.314 !       0.54 eA-3
C166 0.982 0.531 0.067 !       0.53 eA-3
C167 0.245 0.663 0.077 !       0.53 eA-3
C168 0.922 0.093 0.027 !       0.52 eA-3
C169 1.001 0.717 0.028 !       0.52 eA-3
C170 0.066 0.556 0.014 !       0.51 eA-3
C171 0.085 0.688 0.124 !       0.50 eA-3
C172 0.866 0.335 0.154 !       0.50 eA-3
C173 0.981 0.624 0.035 !       0.50 eA-3
C174 0.015 0.337 0.003 !       0.50 eA-3
;
_platon_squeeze_void_average_x 0.000
_platon_squeeze_void_average_y 0.007
_platon_squeeze_void_average_z -0.002
_platon_squeeze_void_count_electrons 265
_platon_squeeze_void_volume 1283
_refine_diff_density_max 1.213
_refine_diff_density_min -0.891
_refine_diff_density_rms 0.071
_refine_ls_extinction_method none
_refine_ls_goodness_of_fit_ref 1.039
_refine_ls_hydrogen_treatment constr
_refine_ls_matrix_type full
_refine_ls_number_parameters 973
_refine_ls_number_reflns 15721
_refine_ls_number_restraints 0
_refine_ls_restrained_S_all 1.039
_refine_ls_R_factor_all 0.0374
_refine_ls_R_factor_gt 0.0271
_refine_ls_shift/su_max 0.003
_refine_ls_shift/su_mean 0.000
_refine_ls_structure_factor_coef Fsqd
_refine_ls_weighting_details 'w=1/[\s^2^(Fo^2^)+(0.0387P)^2^+1.4316P] where P=(Fo^2^+2Fc^2^)/3'
_refine_ls_weighting_scheme calc
_refine_ls_wR_factor_gt 0.0659
_refine_ls_wR_factor_ref 0.0699
_reflns_number_gt 12860
_reflns_number_total 15721
_reflns_threshold_expression 'I > 2\s(I)'
_cod_data_source_file c7dt04369d2.cif
_cod_data_source_block Compound_4a
_cod_depositor_comments 'Adding full bibliography for 7045610--7045613.cif.'
_cod_database_code 7045613
_shelx_shelxl_version_number 2017/1
_shelx_space_group_comment
;
The symmetry employed for this shelxl refinement is uniquely defined
by the following loop, which should always be used as a source of
symmetry information in preference to the above space-group names.
They are only intended as comments.
;
_platon_squeeze_void_probe_radius 1.20

loop_
_space_group_symop_operation_xyz
'x, y, z'
'-x, -y, -z'

loop_
_atom_site_label
_atom_site_type_symbol
_atom_site_fract_x
_atom_site_fract_y
_atom_site_fract_z
_atom_site_U_iso_or_equiv
_atom_site_adp_type
_atom_site_occupancy
_atom_site_site_symmetry_order
_atom_site_calc_flag
_atom_site_refinement_flags_posn
_atom_site_refinement_flags_adp
Ir1 Ir 0.56710(2) 0.32981(2) 0.30911(2) 0.03343(5) Uani 1 1 d . .
Ir2 Ir 0.36061(2) 0.16586(2) 0.81583(2) 0.03268(5) Uani 1 1 d . .
F1 F 0.74153(19) 0.56444(14) 0.19633(14) 0.0726(7) Uani 1 1 d . .
F2 F 0.7462(2) 0.62745(14) 0.44174(15) 0.0825(8) Uani 1 1 d . .
F3 F 0.3171(2) 0.45920(17) 0.42114(18) 0.0890(9) Uani 1 1 d . .
F4 F 0.25508(19) 0.45843(18) 0.16655(18) 0.0929(9) Uani 1 1 d . .
F5 F 0.3601(2) 0.39501(17) 1.02441(17) 0.1023(11) Uani 1 1 d . .
F6 F 0.2072(2) 0.14201(18) 1.04903(14) 0.0909(9) Uani 1 1 d . .
F7 F 0.5271(2) -0.08209(13) 0.92379(14) 0.0733(7) Uani 1 1 d . .
F8 F 0.71940(18) 0.16732(17) 0.98197(15) 0.0813(8) Uani 1 1 d . .
O1 O 1.09341(18) 0.16028(17) 0.43193(15) 0.0574(7) Uani 1 1 d . .
O2 O 0.96692(18) 0.38093(15) 0.34067(17) 0.0607(7) Uani 1 1 d . .
O3 O 0.5893(2) 0.0827(2) 0.45811(16) 0.0729(9) Uani 1 1 d . .
O4 O 0.66277(17) 0.07463(16) 0.70492(14) 0.0515(6) Uani 1 1 d . .
N1 N 0.58539(19) 0.15554(14) 0.30968(14) 0.0337(6) Uani 1 1 d . .
N2 N 0.43737(19) 0.15647(15) 0.26344(15) 0.0366(6) Uani 1 1 d . .
N3 N 1.03002(19) 0.26816(18) 0.38215(17) 0.0448(7) Uani 1 1 d . .
N4 N 0.5788(2) 0.33682(15) 0.20437(15) 0.0368(6) Uani 1 1 d . .
N5 N 0.5561(2) 0.33897(16) 0.41570(16) 0.0415(7) Uani 1 1 d . .
N6 N 0.25475(18) 0.18159(14) 0.66313(14) 0.0325(6) Uani 1 1 d . .
N7 N 0.1607(2) 0.20860(16) 0.72854(16) 0.0402(7) Uani 1 1 d . .
N8 N 0.6243(2) 0.07514(19) 0.58083(17) 0.0469(7) Uani 1 1 d . .
N9 N 0.4220(2) 0.28509(15) 0.83470(15) 0.0385(6) Uani 1 1 d . .
N10 N 0.3060(2) 0.04579(15) 0.81465(14) 0.0372(6) Uani 1 1 d . .
C1 C 0.5177(2) 0.20683(18) 0.29425(17) 0.0332(7) Uani 1 1 d . .
C2 C 0.4539(3) 0.07606(19) 0.25751(19) 0.0422(8) Uani 1 1 d . .
H2 H 0.408307 0.029916 0.237222 0.051 Uiso 1 1 calc R U
C3 C 0.5458(2) 0.07551(19) 0.28561(19) 0.0399(8) Uani 1 1 d . .
H3 H 0.577968 0.029027 0.288563 0.048 Uiso 1 1 calc R U
C4 C 0.6915(2) 0.27605(18) 0.33152(18) 0.0345(7) Uani 1 1 d . .
C5 C 0.6806(2) 0.19199(18) 0.33555(18) 0.0349(7) Uani 1 1 d . .
C6 C 0.7562(2) 0.14749(18) 0.36251(17) 0.0345(7) Uani 1 1 d . .
C7 C 0.8483(2) 0.18949(19) 0.37268(17) 0.0369(7) Uani 1 1 d . .
C8 C 0.8599(2) 0.27105(19) 0.35763(18) 0.0376(7) Uani 1 1 d . .
C9 C 0.7838(2) 0.31363(19) 0.34192(18) 0.0379(8) Uani 1 1 d . .
H9 H 0.794405 0.370545 0.337991 0.045 Uiso 1 1 calc R U
C10 C 0.7484(2) 0.06656(19) 0.38346(19) 0.0393(8) Uani 1 1 d . .
H10 H 0.688081 0.037584 0.379175 0.047 Uiso 1 1 calc R U
C11 C 0.8270(3) 0.0299(2) 0.4098(2) 0.0449(8) Uani 1 1 d . .
H11 H 0.820000 -0.024277 0.422986 0.054 Uiso 1 1 calc R U
C12 C 0.9171(3) 0.0706(2) 0.41762(19) 0.0444(8) Uani 1 1 d . .
H12 H 0.970703 0.044132 0.435528 0.053 Uiso 1 1 calc R U
C13 C 0.9272(2) 0.1491(2) 0.39910(17) 0.0385(8) Uani 1 1 d . .
C14 C 1.0228(3) 0.1911(2) 0.40647(19) 0.0445(8) Uani 1 1 d . .
C15 C 0.9541(2) 0.3125(2) 0.3595(2) 0.0442(8) Uani 1 1 d . .
C16 C 0.3450(3) 0.1823(2) 0.2386(2) 0.0520(9) Uani 1 1 d . .
H16A H 0.298149 0.134396 0.218308 0.078 Uiso 1 1 calc R U
H16B H 0.329367 0.210125 0.280294 0.078 Uiso 1 1 calc R U
H16C H 0.345371 0.219608 0.200561 0.078 Uiso 1 1 calc R U
C17 C 1.1235(3) 0.3047(2) 0.3774(2) 0.0533(10) Uani 1 1 d . .
H17A H 1.171602 0.296065 0.422356 0.064 Uiso 1 1 calc R U
H17B H 1.124163 0.364208 0.374934 0.064 Uiso 1 1 calc R U
C18 C 1.1476(3) 0.2677(3) 0.3105(2) 0.0627(11) Uani 1 1 d . .
H18A H 1.212076 0.291331 0.311438 0.075 Uiso 1 1 calc R U
H18B H 1.147523 0.208326 0.313930 0.075 Uiso 1 1 calc R U
C19 C 1.0825(4) 0.2803(4) 0.2382(3) 0.0935(17) Uani 1 1 d . .
H19A H 1.082100 0.339529 0.234521 0.112 Uiso 1 1 calc R U
H19B H 1.018061 0.255916 0.236592 0.112 Uiso 1 1 calc R U
C20 C 1.1100(5) 0.2426(6) 0.1721(4) 0.144(3) Uani 1 1 d . .
H20A H 1.065336 0.252683 0.126552 0.216 Uiso 1 1 calc R U
H20B H 1.173253 0.267400 0.172708 0.216 Uiso 1 1 calc R U
H20C H 1.109187 0.183751 0.174779 0.216 Uiso 1 1 calc R U
C21 C 0.6383(2) 0.44457(18) 0.31913(19) 0.0376(8) Uani 1 1 d . .
C22 C 0.6677(3) 0.5004(2) 0.3826(2) 0.0494(9) Uani 1 1 d . .
H22 H 0.652368 0.487347 0.426594 0.059 Uiso 1 1 calc R U
C23 C 0.7187(3) 0.5738(2) 0.3800(2) 0.0563(10) Uani 1 1 d . .
C24 C 0.7437(3) 0.5968(2) 0.3185(2) 0.0576(11) Uani 1 1 d . .
H24 H 0.778576 0.648377 0.318326 0.069 Uiso 1 1 calc R U
C25 C 0.7157(3) 0.5412(2) 0.2569(2) 0.0504(9) Uani 1 1 d . .
C26 C 0.6633(2) 0.46565(19) 0.2548(2) 0.0409(8) Uani 1 1 d . .
C27 C 0.6313(3) 0.4043(2) 0.1915(2) 0.0417(8) Uani 1 1 d . .
C28 C 0.6489(3) 0.4086(2) 0.1228(2) 0.0556(10) Uani 1 1 d . .
H28 H 0.686460 0.455169 0.114012 0.067 Uiso 1 1 calc R U
C29 C 0.6124(3) 0.3464(3) 0.0677(2) 0.0636(12) Uani 1 1 d . .
H29 H 0.624636 0.349840 0.021057 0.076 Uiso 1 1 calc R U
C30 C 0.5579(3) 0.2789(2) 0.0806(2) 0.0532(10) Uani 1 1 d . .
H30 H 0.531675 0.235319 0.043140 0.064 Uiso 1 1 calc R U
C31 C 0.5429(3) 0.2764(2) 0.14863(19) 0.0429(8) Uani 1 1 d . .
H31 H 0.505215 0.230023 0.157568 0.051 Uiso 1 1 calc R U
C32 C 0.4438(2) 0.38043(19) 0.2951(2) 0.0417(8) Uani 1 1 d . .
C33 C 0.3869(3) 0.4014(2) 0.2296(2) 0.0492(9) Uani 1 1 d . .
H33 H 0.401074 0.389494 0.184141 0.059 Uiso 1 1 calc R U
C34 C 0.3106(3) 0.4392(2) 0.2318(3) 0.0655(12) Uani 1 1 d . .
C35 C 0.2865(3) 0.4604(3) 0.2956(3) 0.0702(13) Uani 1 1 d . .
H35 H 0.233994 0.488065 0.295383 0.084 Uiso 1 1 calc R U
C36 C 0.3422(3) 0.4395(2) 0.3584(3) 0.0596(11) Uani 1 1 d . .
C37 C 0.4209(3) 0.3998(2) 0.3622(2) 0.0487(9) Uani 1 1 d . .
C38 C 0.4820(3) 0.3758(2) 0.4281(2) 0.0494(10) Uani 1 1 d . .
C39 C 0.4729(3) 0.3846(3) 0.4997(3) 0.0650(12) Uani 1 1 d . .
H39 H 0.422111 0.409388 0.508952 0.078 Uiso 1 1 calc R U
C40 C 0.5362(4) 0.3580(3) 0.5569(3) 0.0734(14) Uani 1 1 d . .
H40 H 0.529059 0.364097 0.605383 0.088 Uiso 1 1 calc R U
C41 C 0.6099(4) 0.3224(3) 0.5434(2) 0.0677(12) Uani 1 1 d . .
H41 H 0.654705 0.304010 0.582413 0.081 Uiso 1 1 calc R U
C42 C 0.6174(3) 0.3139(2) 0.4723(2) 0.0531(10) Uani 1 1 d . .
H42 H 0.668358 0.289285 0.463043 0.064 Uiso 1 1 calc R U
C43 C 0.2487(2) 0.19223(17) 0.73453(18) 0.0355(7) Uani 1 1 d . .
C44 C 0.1116(2) 0.2061(2) 0.6554(2) 0.0445(8) Uani 1 1 d . .
H44 H 0.048342 0.215451 0.637413 0.053 Uiso 1 1 calc R U
C45 C 0.1689(2) 0.18818(19) 0.61448(19) 0.0387(8) Uani 1 1 d . .
H45 H 0.153824 0.181281 0.562272 0.046 Uiso 1 1 calc R U
C46 C 0.4028(2) 0.14476(17) 0.71918(17) 0.0316(7) Uani 1 1 d . .
C47 C 0.3424(2) 0.16054(17) 0.65340(17) 0.0308(7) Uani 1 1 d . .
C48 C 0.3662(2) 0.16067(17) 0.58524(17) 0.0317(7) Uani 1 1 d . .
C49 C 0.4531(2) 0.13322(18) 0.58391(17) 0.0329(7) Uani 1 1 d . .
C50 C 0.5147(2) 0.11512(18) 0.65015(17) 0.0334(7) Uani 1 1 d . .
C51 C 0.4906(2) 0.12334(17) 0.71477(17) 0.0326(7) Uani 1 1 d . .
H51 H 0.534747 0.114284 0.758788 0.039 Uiso 1 1 calc R U
C52 C 0.3138(3) 0.1874(2) 0.51919(18) 0.0402(8) Uani 1 1 d . .
H52 H 0.257111 0.208834 0.518639 0.048 Uiso 1 1 calc R U
C53 C 0.3430(3) 0.1832(2) 0.4561(2) 0.0480(9) Uani 1 1 d . .
H53 H 0.306939 0.202276 0.412916 0.058 Uiso 1 1 calc R U
C54 C 0.4250(3) 0.1512(2) 0.45486(19) 0.0471(9) Uani 1 1 d . .
H54 H 0.443014 0.146084 0.410249 0.056 Uiso 1 1 calc R U
C55 C 0.4799(2) 0.1270(2) 0.51762(19) 0.0401(8) Uani 1 1 d . .
C56 C 0.5672(3) 0.0942(2) 0.5150(2) 0.0489(9) Uani 1 1 d . .
C57 C 0.6057(2) 0.0879(2) 0.6493(2) 0.0411(8) Uani 1 1 d . .
C58 C 0.1220(3) 0.2279(3) 0.7903(2) 0.0576(10) Uani 1 1 d . .
H58A H 0.056703 0.237356 0.771548 0.086 Uiso 1 1 calc R U
H58B H 0.124633 0.182181 0.820807 0.086 Uiso 1 1 calc R U
H58C H 0.158912 0.277059 0.819957 0.086 Uiso 1 1 calc R U
C59 C 0.7109(3) 0.0389(2) 0.5795(2) 0.0562(10) Uani 1 1 d . .
H59A H 0.700447 0.006365 0.531533 0.067 Uiso 1 1 calc R U
H59B H 0.723287 0.001362 0.618471 0.067 Uiso 1 1 calc R U
C60 C 0.7948(3) 0.1013(3) 0.5906(3) 0.0741(13) Uani 1 1 d . .
H60A H 0.799644 0.140288 0.633789 0.089 Uiso 1 1 calc R U
H60B H 0.788866 0.132022 0.546853 0.089 Uiso 1 1 calc R U
C61 C 0.8841(3) 0.0581(4) 0.6033(3) 0.0909(17) Uani 1 1 d . .
H61A H 0.870764 0.008552 0.568089 0.109 Uiso 1 1 calc R U
H61B H 0.935073 0.094931 0.592604 0.109 Uiso 1 1 calc R U
C62 C 0.9177(4) 0.0339(5) 0.6809(3) 0.121(2) Uani 1 1 d . .
H62A H 0.974001 0.007055 0.685217 0.182 Uiso 1 1 calc R U
H62B H 0.932637 0.082719 0.716126 0.182 Uiso 1 1 calc R U
H62C H 0.868266 -0.003743 0.691588 0.182 Uiso 1 1 calc R U
C63 C 0.3230(2) 0.2017(2) 0.90997(18) 0.0407(8) Uani 1 1 d . .
C64 C 0.2727(3) 0.1546(2) 0.94919(19) 0.0477(9) Uani 1 1 d . .
H64 H 0.251019 0.098620 0.933155 0.057 Uiso 1 1 calc R U
C65 C 0.2547(3) 0.1892(3) 1.0104(2) 0.0614(11) Uani 1 1 d . .
C66 C 0.2829(3) 0.2694(3) 1.0369(2) 0.0743(14) Uani 1 1 d . .
H66 H 0.268974 0.292051 1.079678 0.089 Uiso 1 1 calc R U
C67 C 0.3322(3) 0.3152(3) 0.9982(2) 0.0634(12) Uani 1 1 d . .
C68 C 0.3549(3) 0.2842(2) 0.93633(19) 0.0462(9) Uani 1 1 d . .
C69 C 0.4119(3) 0.3292(2) 0.8953(2) 0.0457(9) Uani 1 1 d . .
C70 C 0.4577(3) 0.4089(2) 0.9138(2) 0.0595(11) Uani 1 1 d . .
H70 H 0.453150 0.439327 0.956769 0.071 Uiso 1 1 calc R U
C71 C 0.5092(3) 0.4437(2) 0.8705(2) 0.0656(12) Uani 1 1 d . .
H71 H 0.539617 0.498262 0.883016 0.079 Uiso 1 1 calc R U
C72 C 0.5164(3) 0.3991(2) 0.8089(2) 0.0590(11) Uani 1 1 d . .
H72 H 0.551843 0.422114 0.778163 0.071 Uiso 1 1 calc R U
C73 C 0.4718(3) 0.3210(2) 0.7928(2) 0.0502(9) Uani 1 1 d . .
H73 H 0.476197 0.290544 0.749727 0.060 Uiso 1 1 calc R U
C74 C 0.4754(3) 0.1227(2) 0.87975(18) 0.0411(8) Uani 1 1 d . .
C75 C 0.5643(3) 0.1652(2) 0.91277(18) 0.0432(8) Uani 1 1 d . .
H75 H 0.575840 0.222336 0.910313 0.052 Uiso 1 1 calc R U
C76 C 0.6347(3) 0.1246(3) 0.9487(2) 0.0548(10) Uani 1 1 d . .
C77 C 0.6239(3) 0.0417(3) 0.9531(2) 0.0597(11) Uani 1 1 d . .
H77 H 0.674470 0.014711 0.977497 0.072 Uiso 1 1 calc R U
C78 C 0.5371(3) 0.0004(2) 0.9207(2) 0.0512(10) Uani 1 1 d . .
C79 C 0.4609(3) 0.0373(2) 0.88533(18) 0.0423(8) Uani 1 1 d . .
C80 C 0.3660(3) -0.0035(2) 0.85199(18) 0.0421(8) Uani 1 1 d . .
C81 C 0.3311(3) -0.0845(2) 0.8566(2) 0.0551(10) Uani 1 1 d . .
H81 H 0.372213 -0.119338 0.881944 0.066 Uiso 1 1 calc R U
C82 C 0.2391(4) -0.1142(2) 0.8251(2) 0.0623(12) Uani 1 1 d . .
H82 H 0.216256 -0.169321 0.828243 0.075 Uiso 1 1 calc R U
C83 C 0.1796(3) -0.0634(2) 0.7886(2) 0.0533(10) Uani 1 1 d . .
H83 H 0.114990 -0.082497 0.767094 0.064 Uiso 1 1 calc R U
C84 C 0.2156(3) 0.0155(2) 0.78418(19) 0.0449(8) Uani 1 1 d . .
H84 H 0.174768 0.050183 0.758344 0.054 Uiso 1 1 calc R U

loop_
_atom_site_aniso_label
_atom_site_aniso_U_11
_atom_site_aniso_U_22
_atom_site_aniso_U_33
_atom_site_aniso_U_23
_atom_site_aniso_U_13
_atom_site_aniso_U_12
Ir1 0.04181(9) 0.02387(7) 0.03925(9) -0.00033(6) 0.01974(7) 0.00491(6)
Ir2 0.04619(9) 0.02483(7) 0.02980(8) 0.00222(5) 0.01431(6) 0.00704(6)
F1 0.0945(19) 0.0536(13) 0.0727(16) 0.0180(12) 0.0348(15) -0.0134(13)
F2 0.115(2) 0.0440(13) 0.0862(18) -0.0264(12) 0.0443(17) -0.0213(14)
F3 0.0791(18) 0.0839(18) 0.123(2) -0.0161(16) 0.0635(18) 0.0198(15)
F4 0.0668(17) 0.095(2) 0.123(3) 0.0367(18) 0.0196(17) 0.0395(16)
F5 0.133(3) 0.0733(18) 0.104(2) -0.0534(16) 0.066(2) -0.0179(17)
F6 0.114(2) 0.109(2) 0.0578(16) -0.0070(15) 0.0537(16) -0.0144(18)
F7 0.103(2) 0.0461(13) 0.0727(16) 0.0186(11) 0.0143(14) 0.0314(13)
F8 0.0626(16) 0.0872(18) 0.0805(18) 0.0079(14) -0.0041(14) 0.0081(14)
O1 0.0419(15) 0.0646(17) 0.0604(17) 0.0087(13) 0.0009(13) 0.0139(13)
O2 0.0495(16) 0.0405(15) 0.094(2) 0.0124(14) 0.0242(15) 0.0010(12)
O3 0.0669(19) 0.115(3) 0.0518(17) 0.0085(17) 0.0338(15) 0.0314(18)
O4 0.0406(14) 0.0664(17) 0.0512(16) 0.0148(13) 0.0132(13) 0.0148(12)
N1 0.0398(15) 0.0257(13) 0.0390(15) -0.0002(11) 0.0173(12) 0.0043(11)
N2 0.0391(16) 0.0325(14) 0.0386(15) 0.0019(12) 0.0132(13) 0.0002(12)
N3 0.0332(15) 0.0476(17) 0.0515(18) 0.0005(14) 0.0099(13) 0.0024(13)
N4 0.0440(16) 0.0308(14) 0.0406(16) 0.0044(12) 0.0171(13) 0.0120(12)
N5 0.0498(18) 0.0333(14) 0.0458(17) -0.0037(13) 0.0261(15) -0.0027(13)
N6 0.0366(15) 0.0255(13) 0.0376(15) 0.0033(11) 0.0126(12) 0.0070(11)
N7 0.0437(17) 0.0371(15) 0.0442(17) 0.0065(12) 0.0174(14) 0.0094(13)
N8 0.0427(17) 0.0554(18) 0.0477(18) 0.0041(14) 0.0198(15) 0.0105(14)
N9 0.0506(17) 0.0288(14) 0.0363(15) 0.0034(12) 0.0106(13) 0.0080(12)
N10 0.0564(18) 0.0297(14) 0.0298(14) 0.0023(11) 0.0190(13) 0.0062(13)
C1 0.0402(18) 0.0299(16) 0.0333(17) 0.0020(13) 0.0171(14) 0.0039(14)
C2 0.052(2) 0.0268(16) 0.047(2) -0.0030(14) 0.0173(17) -0.0023(15)
C3 0.047(2) 0.0244(16) 0.048(2) -0.0017(14) 0.0170(17) 0.0008(14)
C4 0.0413(19) 0.0296(16) 0.0369(18) -0.0001(13) 0.0190(15) 0.0052(14)
C5 0.0417(19) 0.0287(16) 0.0394(18) -0.0015(13) 0.0218(15) 0.0032(14)
C6 0.0434(19) 0.0284(16) 0.0366(18) 0.0002(13) 0.0190(15) 0.0079(14)
C7 0.047(2) 0.0358(17) 0.0306(17) -0.0004(13) 0.0152(15) 0.0069(15)
C8 0.0427(19) 0.0322(17) 0.0370(18) -0.0020(14) 0.0124(15) 0.0005(14)
C9 0.046(2) 0.0288(16) 0.0407(19) -0.0006(14) 0.0156(16) 0.0035(14)
C10 0.045(2) 0.0309(17) 0.047(2) 0.0039(14) 0.0214(16) 0.0061(15)
C11 0.052(2) 0.0346(18) 0.054(2) 0.0084(16) 0.0216(18) 0.0120(16)
C12 0.051(2) 0.045(2) 0.042(2) 0.0075(16) 0.0151(17) 0.0200(17)
C13 0.0424(19) 0.0421(18) 0.0315(17) -0.0009(14) 0.0104(15) 0.0094(15)
C14 0.047(2) 0.049(2) 0.0377(19) 0.0011(16) 0.0113(17) 0.0100(17)
C15 0.042(2) 0.042(2) 0.047(2) -0.0030(16) 0.0125(17) 0.0002(16)
C16 0.045(2) 0.048(2) 0.062(3) 0.0057(18) 0.0134(19) 0.0051(17)
C17 0.038(2) 0.052(2) 0.066(3) -0.0007(19) 0.0115(19) 0.0022(17)
C18 0.044(2) 0.071(3) 0.076(3) 0.008(2) 0.022(2) 0.006(2)
C19 0.079(4) 0.140(5) 0.075(4) 0.017(3) 0.034(3) 0.038(4)
C20 0.130(6) 0.241(10) 0.084(5) 0.010(5) 0.051(4) 0.072(6)
C21 0.0432(19) 0.0248(15) 0.049(2) 0.0002(14) 0.0185(16) 0.0097(14)
C22 0.065(3) 0.0302(17) 0.060(2) -0.0033(16) 0.032(2) 0.0041(17)
C23 0.070(3) 0.0327(19) 0.065(3) -0.0115(18) 0.021(2) 0.0014(18)
C24 0.068(3) 0.0264(18) 0.079(3) 0.0048(18) 0.026(2) -0.0023(17)
C25 0.057(2) 0.0348(19) 0.066(3) 0.0148(18) 0.026(2) 0.0051(17)
C26 0.047(2) 0.0301(16) 0.051(2) 0.0072(15) 0.0200(17) 0.0113(15)
C27 0.048(2) 0.0333(17) 0.050(2) 0.0105(15) 0.0218(17) 0.0112(15)
C28 0.079(3) 0.045(2) 0.052(2) 0.0102(18) 0.033(2) 0.005(2)
C29 0.094(3) 0.062(3) 0.047(2) 0.012(2) 0.035(2) 0.020(2)
C30 0.075(3) 0.045(2) 0.044(2) 0.0014(17) 0.022(2) 0.013(2)
C31 0.053(2) 0.0331(17) 0.045(2) 0.0027(15) 0.0167(17) 0.0094(16)
C32 0.0412(19) 0.0271(16) 0.062(2) 0.0009(15) 0.0251(18) 0.0032(14)
C33 0.049(2) 0.0367(19) 0.069(3) 0.0117(18) 0.023(2) 0.0128(17)
C34 0.052(2) 0.049(2) 0.099(4) 0.023(2) 0.018(3) 0.017(2)
C35 0.054(3) 0.053(2) 0.118(4) 0.006(3) 0.046(3) 0.017(2)
C36 0.055(2) 0.045(2) 0.091(3) -0.007(2) 0.043(3) 0.0104(19)
C37 0.051(2) 0.0294(17) 0.072(3) -0.0064(17) 0.034(2) -0.0017(16)
C38 0.063(2) 0.0344(18) 0.055(2) -0.0103(16) 0.032(2) -0.0047(17)
C39 0.079(3) 0.055(2) 0.074(3) -0.013(2) 0.051(3) -0.003(2)
C40 0.092(4) 0.078(3) 0.050(3) -0.010(2) 0.033(3) -0.009(3)
C41 0.088(3) 0.066(3) 0.049(2) -0.002(2) 0.027(2) -0.006(2)
C42 0.066(3) 0.048(2) 0.045(2) -0.0007(17) 0.020(2) -0.0005(19)
C43 0.047(2) 0.0229(15) 0.0416(19) 0.0024(13) 0.0212(16) 0.0051(14)
C44 0.0371(19) 0.0429(19) 0.054(2) 0.0088(16) 0.0115(17) 0.0083(15)
C45 0.0394(19) 0.0338(17) 0.0410(19) 0.0056(14) 0.0061(15) 0.0064(14)
C46 0.0430(18) 0.0221(14) 0.0314(17) 0.0026(12) 0.0133(14) 0.0034(13)
C47 0.0392(18) 0.0205(14) 0.0325(17) 0.0015(12) 0.0105(14) 0.0014(13)
C48 0.0345(17) 0.0236(15) 0.0365(17) 0.0016(13) 0.0100(14) 0.0017(13)
C49 0.0399(18) 0.0244(15) 0.0355(17) 0.0027(13) 0.0150(15) -0.0023(13)
C50 0.0350(17) 0.0296(16) 0.0375(18) 0.0067(13) 0.0120(14) 0.0044(13)
C51 0.0405(18) 0.0264(15) 0.0313(17) 0.0049(13) 0.0096(14) 0.0051(13)
C52 0.044(2) 0.0411(18) 0.0366(19) 0.0065(15) 0.0114(16) 0.0087(15)
C53 0.054(2) 0.057(2) 0.0345(19) 0.0107(16) 0.0109(17) 0.0092(18)
C54 0.054(2) 0.057(2) 0.0317(19) 0.0035(16) 0.0174(17) 0.0024(18)
C55 0.0401(19) 0.0434(19) 0.0385(19) 0.0057(15) 0.0149(16) 0.0012(15)
C56 0.049(2) 0.058(2) 0.045(2) 0.0021(18) 0.0230(19) 0.0077(18)
C57 0.0384(19) 0.0420(19) 0.046(2) 0.0101(16) 0.0170(17) 0.0036(15)
C58 0.061(3) 0.068(3) 0.056(2) 0.007(2) 0.031(2) 0.021(2)
C59 0.047(2) 0.057(2) 0.067(3) -0.004(2) 0.025(2) 0.0028(19)
C60 0.060(3) 0.077(3) 0.087(3) -0.008(3) 0.031(3) -0.004(2)
C61 0.047(3) 0.124(5) 0.097(4) -0.012(3) 0.018(3) 0.009(3)
C62 0.079(4) 0.188(7) 0.090(5) -0.008(4) 0.004(3) 0.040(4)
C63 0.048(2) 0.0412(19) 0.0345(18) -0.0004(15) 0.0116(16) 0.0119(16)
C64 0.059(2) 0.049(2) 0.038(2) 0.0024(16) 0.0187(18) 0.0074(18)
C65 0.067(3) 0.078(3) 0.043(2) -0.003(2) 0.029(2) 0.001(2)
C66 0.085(3) 0.084(3) 0.058(3) -0.025(2) 0.041(3) -0.005(3)
C67 0.076(3) 0.058(2) 0.053(2) -0.024(2) 0.022(2) 0.001(2)
C68 0.055(2) 0.044(2) 0.040(2) -0.0048(16) 0.0158(17) 0.0085(17)
C69 0.057(2) 0.0358(18) 0.043(2) -0.0037(15) 0.0084(17) 0.0148(17)
C70 0.083(3) 0.0336(19) 0.058(3) -0.0089(18) 0.017(2) 0.003(2)
C71 0.091(3) 0.0288(19) 0.066(3) -0.0032(19) 0.010(3) -0.005(2)
C72 0.077(3) 0.037(2) 0.062(3) 0.0070(18) 0.021(2) -0.0043(19)
C73 0.069(3) 0.0336(18) 0.049(2) 0.0034(16) 0.021(2) 0.0002(18)
C74 0.066(2) 0.0349(17) 0.0293(17) 0.0052(14) 0.0207(17) 0.0157(17)
C75 0.050(2) 0.0434(19) 0.0339(18) 0.0009(15) 0.0070(16) 0.0082(17)
C76 0.052(2) 0.068(3) 0.038(2) -0.0014(19) 0.0021(18) 0.007(2)
C77 0.072(3) 0.063(3) 0.046(2) 0.013(2) 0.009(2) 0.030(2)
C78 0.076(3) 0.040(2) 0.042(2) 0.0089(16) 0.017(2) 0.019(2)
C79 0.065(2) 0.0364(18) 0.0299(17) 0.0056(14) 0.0167(17) 0.0151(17)
C80 0.067(2) 0.0347(17) 0.0291(17) 0.0056(14) 0.0179(17) 0.0130(17)
C81 0.088(3) 0.0313(18) 0.049(2) 0.0093(16) 0.021(2) 0.011(2)
C82 0.097(4) 0.0330(19) 0.057(3) 0.0050(18) 0.026(2) -0.005(2)
C83 0.067(3) 0.041(2) 0.048(2) -0.0022(17) 0.018(2) -0.0088(19)
C84 0.057(2) 0.0383(19) 0.0369(19) 0.0003(15) 0.0130(17) -0.0007(17)

loop_
_atom_type_symbol
_atom_type_description
_atom_type_scat_dispersion_real
_atom_type_scat_dispersion_imag
_atom_type_scat_source
C C 0.0181 0.0091 'International Tables Vol C Tables 4.2.6.8 and 6.1.1.4'
H H 0.0000 0.0000 'International Tables Vol C Tables 4.2.6.8 and 6.1.1.4'
N N 0.0311 0.0180 'International Tables Vol C Tables 4.2.6.8 and 6.1.1.4'
O O 0.0492 0.0322 'International Tables Vol C Tables 4.2.6.8 and 6.1.1.4'
F F 0.0727 0.0534 'International Tables Vol C Tables 4.2.6.8 and 6.1.1.4'
Ir Ir -4.7710 6.5667 'International Tables Vol C Tables 4.2.6.8 and 6.1.1.4'

loop_
_geom_angle_atom_site_label_1
_geom_angle_atom_site_label_2
_geom_angle_atom_site_label_3
_geom_angle
N4 Ir1 C21 79.56(12)
N4 Ir1 N5 172.56(10)
C21 Ir1 N5 93.83(12)
N4 Ir1 C1 95.20(11)
C21 Ir1 C1 168.96(12)
N5 Ir1 C1 91.89(11)
N4 Ir1 C32 96.90(13)
C21 Ir1 C32 88.90(13)
N5 Ir1 C32 79.45(14)
C1 Ir1 C32 101.44(13)
N4 Ir1 C4 87.55(11)
C21 Ir1 C4 92.58(12)
N5 Ir1 C4 96.20(12)
C1 Ir1 C4 77.40(12)
C32 Ir1 C4 175.50(13)
N9 Ir2 C74 94.27(13)
N9 Ir2 N10 170.93(10)
C74 Ir2 N10 79.81(13)
N9 Ir2 C43 92.36(11)
C74 Ir2 C43 167.99(12)
N10 Ir2 C43 94.70(12)
N9 Ir2 C63 79.81(12)
C74 Ir2 C63 89.56(13)
N10 Ir2 C63 93.18(12)
C43 Ir2 C63 101.47(13)
N9 Ir2 C46 93.45(11)
C74 Ir2 C46 92.79(12)
N10 Ir2 C46 93.71(10)
C43 Ir2 C46 76.81(12)
C63 Ir2 C46 173.01(12)
C1 N1 C3 110.2(3)
C1 N1 C5 117.5(2)
C3 N1 C5 131.5(3)
C1 N2 C2 111.1(3)
C1 N2 C16 125.1(3)
C2 N2 C16 123.8(3)
C14 N3 C15 124.4(3)
C14 N3 C17 117.5(3)
C15 N3 C17 118.0(3)
C31 N4 C27 118.5(3)
C31 N4 Ir1 124.1(2)
C27 N4 Ir1 117.2(2)
C42 N5 C38 119.5(3)
C42 N5 Ir1 123.8(2)
C38 N5 Ir1 116.6(3)
C43 N6 C45 110.0(3)
C43 N6 C47 116.5(3)
C45 N6 C47 133.3(3)
C43 N7 C44 110.5(3)
C43 N7 C58 125.2(3)
C44 N7 C58 124.3(3)
C56 N8 C57 124.0(3)
C56 N8 C59 118.8(3)
C57 N8 C59 117.2(3)
C73 N9 C69 119.1(3)
C73 N9 Ir2 124.3(2)
C69 N9 Ir2 116.6(2)
C84 N10 C80 119.3(3)
C84 N10 Ir2 124.2(2)
C80 N10 Ir2 116.4(2)
N2 C1 N1 104.3(3)
N2 C1 Ir1 139.3(2)
N1 C1 Ir1 115.5(2)
C3 C2 N2 107.2(3)
C2 C3 N1 107.1(3)
C5 C4 C9 115.8(3)
C5 C4 Ir1 115.8(2)
C9 C4 Ir1 128.4(2)
C4 C5 C6 123.7(3)
C4 C5 N1 112.8(3)
C6 C5 N1 123.6(3)
C5 C6 C10 125.9(3)
C5 C6 C7 116.6(3)
C10 C6 C7 117.4(3)
C8 C7 C13 120.5(3)
C8 C7 C6 119.6(3)
C13 C7 C6 119.8(3)
C9 C8 C7 120.2(3)
C9 C8 C15 119.6(3)
C7 C8 C15 120.2(3)
C8 C9 C4 122.5(3)
C11 C10 C6 120.8(3)
C10 C11 C12 121.5(3)
C13 C12 C11 119.2(3)
C12 C13 C7 121.2(3)
C12 C13 C14 118.7(3)
C7 C13 C14 120.1(3)
O1 C14 N3 120.1(3)
O1 C14 C13 122.7(3)
N3 C14 C13 117.2(3)
O2 C15 N3 120.3(3)
O2 C15 C8 122.8(3)
N3 C15 C8 116.9(3)
N3 C17 C18 111.5(3)
C19 C18 C17 114.7(4)
C18 C19 C20 113.0(5)
C22 C21 C26 118.9(3)
C22 C21 Ir1 127.2(3)
C26 C21 Ir1 113.8(2)
C23 C22 C21 119.2(4)
F2 C23 C22 118.5(4)
F2 C23 C24 117.9(3)
C22 C23 C24 123.6(4)
C23 C24 C25 116.7(3)
F1 C25 C24 116.1(3)
F1 C25 C26 120.6(3)
C24 C25 C26 123.2(4)
C25 C26 C21 118.4(3)
C25 C26 C27 125.9(3)
C21 C26 C27 115.7(3)
N4 C27 C28 119.6(3)
N4 C27 C26 113.2(3)
C28 C27 C26 127.2(3)
C29 C28 C27 120.7(4)
C28 C29 C30 119.6(4)
C31 C30 C29 118.1(4)
N4 C31 C30 123.5(3)
C33 C32 C37 119.0(3)
C33 C32 Ir1 127.4(3)
C37 C32 Ir1 113.5(3)
C34 C33 C32 119.0(4)
C33 C34 F4 118.0(4)
C33 C34 C35 124.1(5)
F4 C34 C35 117.9(4)
C36 C35 C34 116.0(4)
C35 C36 F3 115.7(4)
C35 C36 C37 124.6(4)
F3 C36 C37 119.7(4)
C36 C37 C32 117.3(4)
C36 C37 C38 126.4(4)
C32 C37 C38 116.3(3)
N5 C38 C39 118.5(4)
N5 C38 C37 113.9(3)
C39 C38 C37 127.6(4)
C40 C39 C38 121.1(4)
C39 C40 C41 119.4(4)
C40 C41 C42 118.6(5)
N5 C42 C41 122.8(4)
N7 C43 N6 104.8(3)
N7 C43 Ir2 137.7(2)
N6 C43 Ir2 116.8(2)
C45 C44 N7 108.0(3)
C44 C45 N6 106.6(3)
C47 C46 C51 116.1(3)
C47 C46 Ir2 117.2(2)
C51 C46 Ir2 126.4(2)
C46 C47 C48 124.0(3)
C46 C47 N6 112.2(3)
C48 C47 N6 123.6(3)
C52 C48 C47 126.7(3)
C52 C48 C49 116.8(3)
C47 C48 C49 116.5(3)
C55 C49 C50 119.8(3)
C55 C49 C48 120.3(3)
C50 C49 C48 119.8(3)
C51 C50 C49 120.2(3)
C51 C50 C57 119.7(3)
C49 C50 C57 120.0(3)
C50 C51 C46 122.8(3)
C53 C52 C48 121.6(3)
C52 C53 C54 120.6(3)
C55 C54 C53 120.2(3)
C54 C55 C49 120.3(3)
C54 C55 C56 119.1(3)
C49 C55 C56 120.6(3)
O3 C56 N8 120.0(3)
O3 C56 C55 122.4(4)
N8 C56 C55 117.6(3)
O4 C57 N8 119.7(3)
O4 C57 C50 122.7(3)
N8 C57 C50 117.5(3)
N8 C59 C60 113.0(3)
C59 C60 C61 109.2(4)
C62 C61 C60 113.6(5)
C64 C63 C68 118.2(3)
C64 C63 Ir2 128.3(3)
C68 C63 Ir2 113.5(2)
C65 C64 C63 119.7(4)
C64 C65 F6 119.0(4)
C64 C65 C66 123.8(4)
F6 C65 C66 117.2(3)
C67 C66 C65 116.2(4)
F5 C67 C66 116.2(3)
F5 C67 C68 120.2(4)
C66 C67 C68 123.6(4)
C67 C68 C63 118.5(4)
C67 C68 C69 125.8(3)
C63 C68 C69 115.7(3)
N9 C69 C70 119.1(4)
N9 C69 C68 114.3(3)
C70 C69 C68 126.6(3)
C71 C70 C69 120.6(4)
C70 C71 C72 119.4(4)
C73 C72 C71 118.6(4)
N9 C73 C72 123.2(4)
C75 C74 C79 118.2(3)
C75 C74 Ir2 128.1(3)
C79 C74 Ir2 113.5(3)
C76 C75 C74 119.9(3)
F8 C76 C75 118.9(4)
F8 C76 C77 117.7(4)
C75 C76 C77 123.4(4)
C78 C77 C76 116.5(4)
C77 C78 F7 116.3(4)
C77 C78 C79 123.8(3)
F7 C78 C79 119.8(4)
C78 C79 C74 118.1(4)
C78 C79 C80 126.1(3)
C74 C79 C80 115.8(3)
N10 C80 C81 118.8(4)
N10 C80 C79 114.2(3)
C81 C80 C79 127.0(3)
C82 C81 C80 121.0(4)
C81 C82 C83 119.4(4)
C84 C83 C82 118.5(4)
N10 C84 C83 123.0(4)

loop_
_geom_bond_atom_site_label_1
_geom_bond_atom_site_label_2
_geom_bond_distance
Ir1 N4 2.041(3)
Ir1 C21 2.043(3)
Ir1 N5 2.061(3)
Ir1 C1 2.063(3)
Ir1 C32 2.067(3)
Ir1 C4 2.103(3)
Ir2 N9 2.049(3)
Ir2 C74 2.054(4)
Ir2 N10 2.060(3)
Ir2 C43 2.064(3)
Ir2 C63 2.070(3)
Ir2 C46 2.101(3)
F1 C25 1.364(4)
F2 C23 1.362(4)
F3 C36 1.365(5)
F4 C34 1.375(5)
F5 C67 1.362(5)
F6 C65 1.364(5)
F7 C78 1.366(4)
F8 C76 1.348(5)
O1 C14 1.221(4)
O2 C15 1.221(4)
O3 C56 1.213(4)
O4 C57 1.220(4)
N1 C1 1.378(4)
N1 C3 1.386(4)
N1 C5 1.422(4)
N2 C1 1.348(4)
N2 C2 1.386(4)
N2 C16 1.456(4)
N3 C14 1.388(5)
N3 C15 1.407(5)
N3 C17 1.480(5)
N4 C31 1.360(4)
N4 C27 1.363(4)
N5 C42 1.338(5)
N5 C38 1.382(5)
N6 C43 1.377(4)
N6 C45 1.389(4)
N6 C47 1.441(4)
N7 C43 1.346(4)
N7 C44 1.382(5)
N7 C58 1.462(4)
N8 C56 1.392(5)
N8 C57 1.400(4)
N8 C59 1.488(5)
N9 C73 1.341(5)
N9 C69 1.369(4)
N10 C84 1.343(5)
N10 C80 1.370(4)
C2 C3 1.335(5)
C4 C5 1.394(4)
C4 C9 1.402(5)
C5 C6 1.419(5)
C6 C10 1.424(4)
C6 C7 1.426(5)
C7 C8 1.401(4)
C7 C13 1.412(5)
C8 C9 1.380(5)
C8 C15 1.481(5)
C10 C11 1.374(5)
C11 C12 1.398(5)
C12 C13 1.373(5)
C13 C14 1.479(5)
C17 C18 1.513(6)
C18 C19 1.500(6)
C19 C20 1.529(8)
C21 C22 1.407(5)
C21 C26 1.414(5)
C22 C23 1.371(5)
C23 C24 1.373(6)
C24 C25 1.378(6)
C25 C26 1.390(5)
C26 C27 1.461(5)
C27 C28 1.393(5)
C28 C29 1.373(6)
C29 C30 1.379(6)
C30 C31 1.364(5)
C32 C33 1.397(5)
C32 C37 1.421(5)
C33 C34 1.367(5)
C34 C35 1.378(7)
C35 C36 1.352(7)
C36 C37 1.396(5)
C37 C38 1.448(6)
C38 C39 1.395(6)
C39 C40 1.371(7)
C40 C41 1.374(7)
C41 C42 1.378(6)
C44 C45 1.334(5)
C46 C47 1.394(4)
C46 C51 1.414(4)
C47 C48 1.422(4)
C48 C52 1.419(5)
C48 C49 1.424(4)
C49 C55 1.411(5)
C49 C50 1.420(5)
C50 C51 1.362(4)
C50 C57 1.480(5)
C52 C53 1.371(5)
C53 C54 1.390(5)
C54 C55 1.368(5)
C55 C56 1.475(5)
C59 C60 1.489(6)
C60 C61 1.552(7)
C61 C62 1.520(8)
C63 C64 1.396(5)
C63 C68 1.410(5)
C64 C65 1.360(5)
C65 C66 1.369(6)
C66 C67 1.368(6)
C67 C68 1.383(5)
C68 C69 1.467(5)
C69 C70 1.395(5)
C70 C71 1.368(6)
C71 C72 1.375(6)
C72 C73 1.364(5)
C74 C75 1.393(5)
C74 C79 1.423(5)
C75 C76 1.367(5)
C76 C77 1.376(6)
C77 C78 1.360(6)
C78 C79 1.388(5)
C79 C80 1.456(5)
C80 C81 1.401(5)
C81 C82 1.364(6)
C82 C83 1.378(6)
C83 C84 1.372(5)
